data_7059660
loop_
_publ_author_name
'Amorim, Andr\'e L.'
'Guerreiro, Ana'
'Glitz, Vin\'icius A.'
'Coimbra, Daniel F.'
'Bortoluzzi, Adailton J.'
'Caramori, Giovanni F.'
'Braga, Antonio L.'
'Neves, Ademir'
'Bernardes, Gon\,calo J. L.'
'Peralta, Rosely A.'

_publ_section_title
;
 Synthesis, characterization and photoinduced CO-release by manganese(i)
 complexes
;
_journal_issue 26
_journal_name_full 'New Journal of Chemistry'
_journal_page_first 10892
_journal_page_last 10901
_journal_paper_doi 10.1039/D0NJ02260H
_journal_volume 44
_journal_year 2020
_chemical_formula_moiety 'C16 H15 Br Mn N3 O3'
_chemical_formula_sum 'C16 H15 Br Mn N3 O3'
_chemical_formula_weight 432.16
_space_group_crystal_system monoclinic
_space_group_IT_number 15
_space_group_name_Hall '-C 2yc'
_space_group_name_H-M_alt 'C 1 2/c 1'
_atom_sites_solution_hydrogens mixed
_audit_creation_method SHELXL-2018/1
_audit_update_record
;
2020-03-05 deposited with the CCDC.	2020-06-01 downloaded from the CCDC.
;
_cell_angle_alpha 90
_cell_angle_beta 102.9270(10)
_cell_angle_gamma 90
_cell_formula_units_Z 8
_cell_length_a 26.1164(8)
_cell_length_b 7.3867(2)
_cell_length_c 18.3010(6)
_cell_measurement_reflns_used 5233
_cell_measurement_temperature 200(2)
_cell_measurement_theta_max 29.34
_cell_measurement_theta_min 2.48
_cell_volume 3441.04(18)
_computing_cell_refinement 'Bruker SAINT'
_computing_data_collection 'Bruker APEX2'
_computing_data_reduction 'Bruker SAINT'
_computing_molecular_graphics 'Bruker SHELXTL'
_computing_publication_material 'Bruker SHELXTL'
_computing_structure_refinement 'SHELXL-2018/1 (Sheldrick, 2018)'
_diffrn_ambient_temperature 200(2)
_diffrn_measured_fraction_theta_full 0.997
_diffrn_measured_fraction_theta_max 0.996
_diffrn_measurement_device_type 'Bruker APEX-II CCD'
_diffrn_measurement_method '\f and \w scans'
_diffrn_radiation_type MoK\a
_diffrn_radiation_wavelength 0.71073
_diffrn_reflns_av_R_equivalents 0.0316
_diffrn_reflns_av_unetI/netI 0.0363
_diffrn_reflns_Laue_measured_fraction_full 0.997
_diffrn_reflns_Laue_measured_fraction_max 0.996
_diffrn_reflns_limit_h_max 36
_diffrn_reflns_limit_h_min -36
_diffrn_reflns_limit_k_max 10
_diffrn_reflns_limit_k_min -6
_diffrn_reflns_limit_l_max 25
_diffrn_reflns_limit_l_min -25
_diffrn_reflns_number 18246
_diffrn_reflns_point_group_measured_fraction_full 0.997
_diffrn_reflns_point_group_measured_fraction_max 0.996
_diffrn_reflns_theta_full 25.242
_diffrn_reflns_theta_max 30.101
_diffrn_reflns_theta_min 1.600
_exptl_absorpt_coefficient_mu 3.108
_exptl_absorpt_correction_T_max 0.7460
_exptl_absorpt_correction_T_min 0.6251
_exptl_absorpt_correction_type multi-scan
_exptl_absorpt_process_details 'SADABS 2014/4'
_exptl_crystal_colour orange
_exptl_crystal_density_diffrn 1.668
_exptl_crystal_description plate
_exptl_crystal_F_000 1728
_exptl_crystal_size_max 0.360
_exptl_crystal_size_mid 0.160
_exptl_crystal_size_min 0.020
_refine_diff_density_max 0.636
_refine_diff_density_min -0.525
_refine_diff_density_rms 0.094
_refine_ls_extinction_method none
_refine_ls_goodness_of_fit_ref 1.060
_refine_ls_hydrogen_treatment mixed
_refine_ls_matrix_type full
_refine_ls_number_parameters 221
_refine_ls_number_reflns 5051
_refine_ls_number_restraints 0
_refine_ls_restrained_S_all 1.060
_refine_ls_R_factor_all 0.0600
_refine_ls_R_factor_gt 0.0387
_refine_ls_shift/su_max 0.001
_refine_ls_shift/su_mean 0.000
_refine_ls_structure_factor_coef Fsqd
_refine_ls_weighting_details 'w=1/[\s^2^(Fo^2^)+(0.0462P)^2^+4.2615P] where P=(Fo^2^+2Fc^2^)/3'
_refine_ls_weighting_scheme calc
_refine_ls_wR_factor_gt 0.0880
_refine_ls_wR_factor_ref 0.0961
_reflns_Friedel_coverage 0.000
_reflns_number_gt 3891
_reflns_number_total 5051
_reflns_threshold_expression 'I > 2\s(I)'
_cod_data_source_file d0nj02260h2.cif
_cod_data_source_block Complex3
_cod_depositor_comments
;Adding full bibliography for 7059659--7059661.cif.

 Adding full bibliography for 7059659--7059661.cif.
;
_cod_original_sg_symbol_H-M 'C 2/c'
_cod_database_code 7059660
_shelx_shelxl_version_number 2018/1
_shelx_space_group_comment
;
The symmetry employed for this shelxl refinement is uniquely defined
by the following loop, which should always be used as a source of
symmetry information in preference to the above space-group names.
They are only intended as comments.
;
_shelx_estimated_absorpt_t_min 0.401
_shelx_estimated_absorpt_t_max 0.940

loop_
_space_group_symop_operation_xyz
'x, y, z'
'-x, y, -z+1/2'
'x+1/2, y+1/2, z'
'-x+1/2, y+1/2, -z+1/2'
'-x, -y, -z'
'x, -y, z-1/2'
'-x+1/2, -y+1/2, -z'
'x+1/2, -y+1/2, z-1/2'

loop_
_atom_site_label
_atom_site_type_symbol
_atom_site_fract_x
_atom_site_fract_y
_atom_site_fract_z
_atom_site_U_iso_or_equiv
_atom_site_adp_type
_atom_site_occupancy
_atom_site_site_symmetry_order
_atom_site_calc_flag
_atom_site_refinement_flags_posn
_atom_site_refinement_flags_adp
_atom_site_refinement_flags_occupancy
_atom_site_disorder_assembly
_atom_site_disorder_group
Br1 Br 0.15648(2) 0.70281(4) 0.43169(2) 0.03148(9) Uani 1 1 d . . . . .
Mn1 Mn 0.15709(2) 0.54481(5) 0.30961(2) 0.02187(10) Uani 1 1 d . . . . .
O1 O 0.21593(9) 0.8503(3) 0.26435(12) 0.0448(5) Uani 1 1 d . . . . .
N1 N 0.12268(8) 0.3215(3) 0.35121(12) 0.0237(4) Uani 1 1 d . . . . .
N3 N 0.06517(9) 0.2476(3) 0.47639(13) 0.0325(5) Uani 1 1 d . . . . .
N2 N 0.22248(7) 0.4113(3) 0.36740(11) 0.0217(4) Uani 1 1 d . . . . .
C12 C 0.02726(10) 0.1824(4) 0.42057(15) 0.0280(5) Uani 1 1 d . . . . .
C2 C 0.09731(11) 0.6622(4) 0.26713(16) 0.0349(6) Uani 1 1 d . . . . .
O2 O 0.06060(10) 0.7432(4) 0.23896(15) 0.0595(7) Uani 1 1 d . . . . .
C1 C 0.19351(11) 0.7303(4) 0.28183(14) 0.0298(6) Uani 1 1 d . . . . .
C4 C 0.15992(10) 0.1683(4) 0.35676(16) 0.0296(6) Uani 1 1 d . . . . .
H6 H 0.155592 0.108829 0.307273 0.036 Uiso 1 1 calc R U . . .
H7 H 0.152485 0.077820 0.392919 0.036 Uiso 1 1 calc R U . . .
C5 C 0.21511(9) 0.2363(3) 0.38216(13) 0.0224(5) Uani 1 1 d . . . . .
C9 C 0.27065(9) 0.4828(4) 0.39152(14) 0.0264(5) Uani 1 1 d . . . . .
H5 H 0.275795 0.607730 0.383089 0.032 Uiso 1 1 calc R U . . .
C8 C 0.31280(10) 0.3805(4) 0.42809(14) 0.0307(6) Uani 1 1 d . . . . .
H4 H 0.346428 0.434540 0.444396 0.037 Uiso 1 1 calc R U . . .
C7 C 0.30576(10) 0.1996(4) 0.44079(14) 0.0300(6) Uani 1 1 d . . . . .
H3 H 0.334633 0.126373 0.464489 0.036 Uiso 1 1 calc R U . . .
C6 C 0.25596(10) 0.1257(4) 0.41851(14) 0.0268(5) Uani 1 1 d . . . . .
H2 H 0.249856 0.001987 0.427898 0.032 Uiso 1 1 calc R U . . .
C10 C 0.06890(10) 0.2658(4) 0.31215(15) 0.0305(6) Uani 1 1 d . . . . .
H15 H 0.070033 0.222576 0.261326 0.037 Uiso 1 1 calc R U . . .
H14 H 0.045794 0.373552 0.306176 0.037 Uiso 1 1 calc R U . . .
C11 C 0.04428(10) 0.1171(4) 0.35187(15) 0.0320(6) Uani 1 1 d . . . . .
H12 H 0.013409 0.066533 0.316200 0.038 Uiso 1 1 calc R U . . .
H13 H 0.070108 0.018136 0.366420 0.038 Uiso 1 1 calc R U . . .
C16 C 0.05108(13) 0.3020(4) 0.53860(17) 0.0404(7) Uani 1 1 d . . . . .
H11 H 0.077574 0.347705 0.578630 0.049 Uiso 1 1 calc R U . . .
C15 C -0.00012(14) 0.2955(5) 0.5480(2) 0.0462(8) Uani 1 1 d . . . . .
H8 H -0.008249 0.333563 0.593736 0.055 Uiso 1 1 calc R U . . .
C14 C -0.03904(13) 0.2326(5) 0.4896(2) 0.0481(8) Uani 1 1 d . . . . .
H10 H -0.074633 0.228605 0.493746 0.058 Uiso 1 1 calc R U . . .
C13 C -0.02515(10) 0.1761(4) 0.42541(18) 0.0367(7) Uani 1 1 d . . . . .
H9 H -0.051204 0.132651 0.384318 0.044 Uiso 1 1 calc R U . . .
C3 C 0.15626(9) 0.4285(4) 0.21990(16) 0.0286(6) Uani 1 1 d . . . . .
O3 O 0.15503(9) 0.3657(3) 0.16748(13) 0.0451(5) Uani 1 1 d . . . . .
H1 H 0.1191(11) 0.349(4) 0.3955(17) 0.025(7) Uiso 1 1 d . . . . .

loop_
_atom_site_aniso_label
_atom_site_aniso_U_11
_atom_site_aniso_U_22
_atom_site_aniso_U_33
_atom_site_aniso_U_23
_atom_site_aniso_U_13
_atom_site_aniso_U_12
Br1 0.04024(16) 0.02542(16) 0.03318(14) -0.00001(10) 0.01755(11) 0.00215(11)
Mn1 0.02003(16) 0.0235(2) 0.02335(17) 0.00349(14) 0.00750(13) 0.00306(14)
O1 0.0558(13) 0.0422(13) 0.0420(12) 0.0070(10) 0.0227(10) -0.0104(11)
N1 0.0184(9) 0.0278(12) 0.0251(10) 0.0002(8) 0.0057(8) -0.0011(8)
N3 0.0283(11) 0.0349(14) 0.0344(12) -0.0009(10) 0.0076(9) -0.0013(10)
N2 0.0205(9) 0.0224(11) 0.0239(9) -0.0012(8) 0.0085(7) 0.0017(8)
C12 0.0219(11) 0.0283(15) 0.0340(13) 0.0069(10) 0.0066(10) 0.0006(10)
C2 0.0331(14) 0.0392(18) 0.0338(14) 0.0041(12) 0.0105(11) 0.0067(12)
O2 0.0463(14) 0.0749(19) 0.0541(15) 0.0119(13) 0.0042(11) 0.0310(13)
C1 0.0326(13) 0.0339(16) 0.0255(12) 0.0031(10) 0.0121(10) 0.0040(11)
C4 0.0218(11) 0.0243(15) 0.0414(14) 0.0008(11) 0.0044(10) 0.0003(10)
C5 0.0209(10) 0.0227(13) 0.0251(11) -0.0012(9) 0.0081(9) 0.0011(9)
C9 0.0228(11) 0.0271(14) 0.0297(12) -0.0020(10) 0.0066(9) -0.0019(10)
C8 0.0212(11) 0.0393(17) 0.0305(13) -0.0028(11) 0.0035(10) -0.0007(11)
C7 0.0247(12) 0.0393(17) 0.0245(12) 0.0006(11) 0.0019(9) 0.0099(11)
C6 0.0288(12) 0.0237(14) 0.0281(12) 0.0024(10) 0.0066(10) 0.0069(10)
C10 0.0208(11) 0.0414(17) 0.0285(12) 0.0009(11) 0.0042(9) -0.0036(11)
C11 0.0227(11) 0.0378(17) 0.0354(14) -0.0020(12) 0.0065(10) -0.0087(11)
C16 0.0456(17) 0.0412(19) 0.0361(15) -0.0014(13) 0.0125(13) 0.0018(14)
C15 0.056(2) 0.042(2) 0.0495(18) 0.0073(14) 0.0296(16) 0.0114(15)
C14 0.0325(15) 0.052(2) 0.067(2) 0.0177(17) 0.0270(15) 0.0079(14)
C13 0.0203(12) 0.0409(19) 0.0491(17) 0.0110(13) 0.0079(11) -0.0004(11)
C3 0.0179(10) 0.0295(16) 0.0396(14) 0.0136(12) 0.0091(10) 0.0039(10)
O3 0.0414(12) 0.0487(14) 0.0446(13) -0.0005(11) 0.0080(10) -0.0011(10)

loop_
_atom_type_symbol
_atom_type_description
_atom_type_scat_dispersion_real
_atom_type_scat_dispersion_imag
_atom_type_scat_source
C C 0.0033 0.0016 'International Tables Vol C Tables 4.2.6.8 and 6.1.1.4'
H H 0.0000 0.0000 'International Tables Vol C Tables 4.2.6.8 and 6.1.1.4'
N N 0.0061 0.0033 'International Tables Vol C Tables 4.2.6.8 and 6.1.1.4'
O O 0.0106 0.0060 'International Tables Vol C Tables 4.2.6.8 and 6.1.1.4'
Mn Mn 0.3368 0.7283 'International Tables Vol C Tables 4.2.6.8 and 6.1.1.4'
Br Br -0.2901 2.4595 'International Tables Vol C Tables 4.2.6.8 and 6.1.1.4'

loop_
_geom_angle_atom_site_label_1
_geom_angle_atom_site_label_2
_geom_angle_atom_site_label_3
_geom_angle
_geom_angle_site_symmetry_1
_geom_angle_site_symmetry_3
_geom_angle_publ_flag
C2 Mn1 C1 88.48(13) . . ?
C2 Mn1 C3 90.20(12) . . ?
C1 Mn1 C3 90.27(11) . . ?
C2 Mn1 N2 174.42(10) . . ?
C1 Mn1 N2 94.59(10) . . ?
C3 Mn1 N2 94.44(9) . . ?
C2 Mn1 N1 97.73(11) . . ?
C1 Mn1 N1 173.35(10) . . ?
C3 Mn1 N1 92.07(10) . . ?
N2 Mn1 N1 79.03(8) . . ?
C2 Mn1 Br1 89.03(9) . . ?
C1 Mn1 Br1 90.37(8) . . ?
C3 Mn1 Br1 178.98(8) . . ?
N2 Mn1 Br1 86.29(6) . . ?
N1 Mn1 Br1 87.39(6) . . ?
C4 N1 C10 110.9(2) . . ?
C4 N1 Mn1 107.28(15) . . ?
C10 N1 Mn1 118.58(16) . . ?
C4 N1 H1 109(2) . . ?
C10 N1 H1 103(2) . . ?
Mn1 N1 H1 108(2) . . ?
C16 N3 C12 117.4(2) . . ?
C5 N2 C9 118.5(2) . . ?
C5 N2 Mn1 115.26(15) . . ?
C9 N2 Mn1 126.20(18) . . ?
N3 C12 C13 122.1(3) . . ?
N3 C12 C11 116.5(2) . . ?
C13 C12 C11 121.4(3) . . ?
O2 C2 Mn1 176.8(3) . . ?
O1 C1 Mn1 178.8(3) . . ?
N1 C4 C5 109.7(2) . . ?
N1 C4 H6 109.7 . . ?
C5 C4 H6 109.7 . . ?
N1 C4 H7 109.7 . . ?
C5 C4 H7 109.7 . . ?
H6 C4 H7 108.2 . . ?
N2 C5 C6 122.2(2) . . ?
N2 C5 C4 115.5(2) . . ?
C6 C5 C4 122.3(2) . . ?
N2 C9 C8 122.0(3) . . ?
N2 C9 H5 119.0 . . ?
C8 C9 H5 119.0 . . ?
C7 C8 C9 119.5(2) . . ?
C7 C8 H4 120.3 . . ?
C9 C8 H4 120.3 . . ?
C8 C7 C6 119.0(2) . . ?
C8 C7 H3 120.5 . . ?
C6 C7 H3 120.5 . . ?
C7 C6 C5 118.7(3) . . ?
C7 C6 H2 120.7 . . ?
C5 C6 H2 120.7 . . ?
N1 C10 C11 114.9(2) . . ?
N1 C10 H15 108.5 . . ?
C11 C10 H15 108.5 . . ?
N1 C10 H14 108.5 . . ?
C11 C10 H14 108.5 . . ?
H15 C10 H14 107.5 . . ?
C12 C11 C10 113.6(2) . . ?
C12 C11 H12 108.9 . . ?
C10 C11 H12 108.9 . . ?
C12 C11 H13 108.9 . . ?
C10 C11 H13 108.9 . . ?
H12 C11 H13 107.7 . . ?
N3 C16 C15 123.6(3) . . ?
N3 C16 H11 118.2 . . ?
C15 C16 H11 118.2 . . ?
C14 C15 C16 118.5(3) . . ?
C14 C15 H8 120.7 . . ?
C16 C15 H8 120.7 . . ?
C13 C14 C15 118.5(3) . . ?
C13 C14 H10 120.8 . . ?
C15 C14 H10 120.8 . . ?
C14 C13 C12 119.8(3) . . ?
C14 C13 H9 120.1 . . ?
C12 C13 H9 120.1 . . ?
O3 C3 Mn1 178.0(3) . . ?

loop_
_geom_bond_atom_site_label_1
_geom_bond_atom_site_label_2
_geom_bond_distance
_geom_bond_site_symmetry_2
_geom_bond_publ_flag
Br1 Mn1 2.5238(4) . ?
Mn1 C2 1.803(3) . ?
Mn1 C1 1.805(3) . ?
Mn1 C3 1.849(3) . ?
Mn1 N2 2.049(2) . ?
Mn1 N1 2.101(2) . ?
O1 C1 1.146(3) . ?
N1 C4 1.481(3) . ?
N1 C10 1.485(3) . ?
N1 H1 0.86(3) . ?
N3 C16 1.334(4) . ?
N3 C12 1.343(4) . ?
N2 C5 1.343(3) . ?
N2 C9 1.345(3) . ?
C12 C13 1.392(4) . ?
C12 C11 1.504(4) . ?
C2 O2 1.150(4) . ?
C4 C5 1.499(3) . ?
C4 H6 0.9900 . ?
C4 H7 0.9900 . ?
C5 C6 1.389(3) . ?
C9 C8 1.379(4) . ?
C9 H5 0.9500 . ?
C8 C7 1.376(4) . ?
C8 H4 0.9500 . ?
C7 C6 1.385(4) . ?
C7 H3 0.9500 . ?
C6 H2 0.9500 . ?
C10 C11 1.535(4) . ?
C10 H15 0.9900 . ?
C10 H14 0.9900 . ?
C11 H12 0.9900 . ?
C11 H13 0.9900 . ?
C16 C15 1.387(5) . ?
C16 H11 0.9500 . ?
C15 C14 1.381(5) . ?
C15 H8 0.9500 . ?
C14 C13 1.369(5) . ?
C14 H10 0.9500 . ?
C13 H9 0.9500 . ?
C3 O3 1.060(3) . ?

loop_
_geom_torsion_atom_site_label_1
_geom_torsion_atom_site_label_2
_geom_torsion_atom_site_label_3
_geom_torsion_atom_site_label_4
_geom_torsion
_geom_torsion_site_symmetry_1
_geom_torsion_site_symmetry_2
_geom_torsion_site_symmetry_3
_geom_torsion_site_symmetry_4
_geom_torsion_publ_flag
C16 N3 C12 C13 2.0(4) . . . . ?
C16 N3 C12 C11 -178.3(3) . . . . ?
C10 N1 C4 C5 168.8(2) . . . . ?
Mn1 N1 C4 C5 37.8(2) . . . . ?
C9 N2 C5 C6 -2.8(3) . . . . ?
Mn1 N2 C5 C6 177.67(18) . . . . ?
C9 N2 C5 C4 177.2(2) . . . . ?
Mn1 N2 C5 C4 -2.3(3) . . . . ?
N1 C4 C5 N2 -24.5(3) . . . . ?
N1 C4 C5 C6 155.5(2) . . . . ?
C5 N2 C9 C8 2.6(3) . . . . ?
Mn1 N2 C9 C8 -177.95(18) . . . . ?
N2 C9 C8 C7 -0.2(4) . . . . ?
C9 C8 C7 C6 -2.0(4) . . . . ?
C8 C7 C6 C5 1.8(4) . . . . ?
N2 C5 C6 C7 0.6(4) . . . . ?
C4 C5 C6 C7 -179.4(2) . . . . ?
C4 N1 C10 C11 62.5(3) . . . . ?
Mn1 N1 C10 C11 -172.73(19) . . . . ?
N3 C12 C11 C10 -61.6(3) . . . . ?
C13 C12 C11 C10 118.0(3) . . . . ?
N1 C10 C11 C12 73.5(3) . . . . ?
C12 N3 C16 C15 -0.4(5) . . . . ?
N3 C16 C15 C14 -1.2(5) . . . . ?
C16 C15 C14 C13 1.3(5) . . . . ?
C15 C14 C13 C12 0.2(5) . . . . ?
N3 C12 C13 C14 -2.0(4) . . . . ?
C11 C12 C13 C14 178.4(3) . . . . ?
